data_1513619
loop_
_publ_author_name
'Mart\'inez-Mart\'inez, A. J.'
'Armstrong, D. R.'
'Conway, B.'
'Fleming, B. J.'
'Klett, J.'
'Kennedy, A. R.'
'Mulvey, R. E.'
'Robertson, S. D.'
'O'Hara, C. T.'

_publ_section_title
;
 Pre-inverse-crowns: synthetic, structural and reactivity studies of
 alkali metal magnesiates primed for inverse crown formation
;
_journal_issue 2
_journal_name_full 'Chemical Science'
_journal_page_first 771
_journal_paper_doi 10.1039/c3sc52816b
_journal_volume 5
_journal_year 2014
_chemical_formula_moiety 'C62 H106 Mg2 N6 Na4'
_chemical_formula_sum 'C62 H106 Mg2 N6 Na4'
_chemical_formula_weight 1076.10
_chemical_name_systematic
;
 ?
;
_space_group_crystal_system orthorhombic
_space_group_IT_number 33
_space_group_name_Hall 'P 2c -2n'
_space_group_name_H-M_alt 'P n a 21'
_symmetry_space_group_name_Hall 'P 2c -2n'
_symmetry_space_group_name_H-M 'P n a 21'
_atom_sites_solution_hydrogens geom
_atom_sites_solution_primary direct
_audit_creation_method SHELXL-2013
_cell_angle_alpha 90
_cell_angle_beta 90
_cell_angle_gamma 90
_cell_formula_units_Z 4
_cell_length_a 16.9437(6)
_cell_length_b 16.1245(5)
_cell_length_c 23.5059(8)
_cell_measurement_reflns_used 7209
_cell_measurement_temperature 123(2)
_cell_measurement_theta_max 73.6358
_cell_measurement_theta_min 3.2126
_cell_volume 6422.0(4)
_computing_cell_refinement
;
CrysAlisPro, Agilent Technologies,
Version 1.171.34.46 (release 25-11-2010 CrysAlis171 .NET)
(compiled Nov 25 2010,17:55:46)
;
_computing_data_collection
;
CrysAlisPro, Agilent Technologies,
Version 1.171.34.46 (release 25-11-2010 CrysAlis171 .NET)
(compiled Nov 25 2010,17:55:46)
;
_computing_data_reduction
;
CrysAlisPro, Agilent Technologies,
Version 1.171.34.46 (release 25-11-2010 CrysAlis171 .NET)
(compiled Nov 25 2010,17:55:46)
;
_computing_structure_refinement 'SHELXL-2013 (Sheldrick, 2013)'
_diffrn_ambient_temperature 123(2)
_diffrn_measured_fraction_theta_full 0.998
_diffrn_measured_fraction_theta_max 0.998
_diffrn_measurement_device_type 'Oxford Diffraction Gemini S'
_diffrn_measurement_method 'omega scans'
_diffrn_radiation_type CuK\a
_diffrn_radiation_wavelength 1.54184
_diffrn_reflns_av_R_equivalents 0.0352
_diffrn_reflns_av_unetI/netI 0.0534
_diffrn_reflns_Laue_measured_fraction_full 0.998
_diffrn_reflns_Laue_measured_fraction_max 0.998
_diffrn_reflns_limit_h_max 15
_diffrn_reflns_limit_h_min -20
_diffrn_reflns_limit_k_max 19
_diffrn_reflns_limit_k_min -17
_diffrn_reflns_limit_l_max 20
_diffrn_reflns_limit_l_min -28
_diffrn_reflns_number 24813
_diffrn_reflns_point_group_measured_fraction_full 0.998
_diffrn_reflns_point_group_measured_fraction_max 0.998
_diffrn_reflns_theta_full 70.000
_diffrn_reflns_theta_max 69.999
_diffrn_reflns_theta_min 6.365
_exptl_absorpt_coefficient_mu 0.901
_exptl_absorpt_correction_T_max 1.00000
_exptl_absorpt_correction_T_min 0.78524
_exptl_absorpt_correction_type multi-scan
_exptl_absorpt_process_details
;
CrysAlisPro, Agilent Technologies,
Version 1.171.34.46 (release 25-11-2010 CrysAlis171 .NET)
(compiled Nov 25 2010,17:55:46)
Empirical absorption correction using spherical harmonics,
 implemented in SCALE3 ABSPACK scaling algorithm.
;
_exptl_crystal_colour 'pale yellow'
_exptl_crystal_density_diffrn 1.113
_exptl_crystal_description block
_exptl_crystal_F_000 2352
_exptl_crystal_size_max 0.24
_exptl_crystal_size_mid 0.22
_exptl_crystal_size_min 0.20
_refine_diff_density_max 0.370
_refine_diff_density_min -0.231
_refine_diff_density_rms 0.041
_refine_ls_abs_structure_details
;
 Refined as an inversion twin.
;
_refine_ls_abs_structure_Flack 0.40(8)
_refine_ls_extinction_method none
_refine_ls_goodness_of_fit_ref 1.014
_refine_ls_hydrogen_treatment constr
_refine_ls_matrix_type full
_refine_ls_number_parameters 736
_refine_ls_number_reflns 9844
_refine_ls_number_restraints 177
_refine_ls_restrained_S_all 1.017
_refine_ls_R_factor_all 0.0903
_refine_ls_R_factor_gt 0.0575
_refine_ls_shift/su_max 0.000
_refine_ls_shift/su_mean 0.000
_refine_ls_structure_factor_coef Fsqd
_refine_ls_weighting_details 'w=1/[\s^2^(Fo^2^)+(0.0837P)^2^] where P=(Fo^2^+2Fc^2^)/3'
_refine_ls_weighting_scheme calc
_refine_ls_wR_factor_gt 0.1371
_refine_ls_wR_factor_ref 0.1523
_reflns_Friedel_coverage 0.950
_reflns_Friedel_fraction_full 0.998
_reflns_Friedel_fraction_max 0.998
_reflns_number_gt 6796
_reflns_number_total 9844
_reflns_threshold_expression 'I > 2\s(I)'
_cod_data_source_file c3sc52816b.txt
_cod_data_source_block amc81naphtha_smart
_cod_database_code 1513619
_shelx_space_group_comment
;
The symmetry employed for this shelxl refinement is uniquely defined
by the following loop, which should always be used as a source of
symmetry information in preference to the above space-group names.
They are only intended as comments.
;

loop_
_space_group_symop_operation_xyz
'x, y, z'
'-x, -y, z+1/2'
'x+1/2, -y+1/2, z'
'-x+1/2, y+1/2, z+1/2'

loop_
_atom_site_label
_atom_site_type_symbol
_atom_site_fract_x
_atom_site_fract_y
_atom_site_fract_z
_atom_site_U_iso_or_equiv
_atom_site_adp_type
_atom_site_occupancy
_atom_site_site_symmetry_order
_atom_site_calc_flag
_atom_site_refinement_flags_posn
_atom_site_refinement_flags_adp
_atom_site_refinement_flags_occupancy
_atom_site_disorder_assembly
_atom_site_disorder_group
Mg1 Mg 0.09806(10) 0.47748(9) 0.05651(8) 0.0457(4) Uani 1 1 d . . . . .
Mg2 Mg 0.10653(9) 0.02767(9) 0.00037(8) 0.0432(4) Uani 1 1 d . . . . .
Na1 Na 0.13074(13) 0.34830(12) 0.15530(10) 0.0591(6) Uani 1 1 d . . . . .
Na2 Na 0.13254(13) 0.11383(13) 0.12214(10) 0.0578(6) Uani 1 1 d . . . . .
Na3 Na 0.10835(12) 0.15763(12) -0.10047(9) 0.0537(6) Uani 1 1 d . . . . .
Na4 Na 0.10793(12) 0.39443(12) -0.06688(9) 0.0544(6) Uani 1 1 d . . . . .
N1 N 0.1051(3) 0.5017(3) 0.1419(2) 0.0536(12) Uani 1 1 d . . . . .
N3 N 0.1136(3) -0.0283(3) 0.0777(2) 0.0549(12) Uani 1 1 d . . . . .
N4 N 0.0857(3) 0.0043(3) -0.0836(2) 0.0550(12) Uani 1 1 d . . . . .
N5 N 0.1168(2) 0.3002(3) -0.13938(18) 0.0462(11) Uani 1 1 d D U . . .
N6 N 0.0774(3) 0.5322(2) -0.0204(2) 0.0533(12) Uani 1 1 d . . . . .
C1 C 0.1738(4) 0.5440(3) 0.1689(3) 0.0676(18) Uani 1 1 d . . . . .
C2 C 0.1749(4) 0.5313(4) 0.2331(3) 0.0751(19) Uani 1 1 d . . . . .
H2A H 0.1876 0.4725 0.2413 0.090 Uiso 1 1 calc R U . . .
H2B H 0.2173 0.5659 0.2498 0.090 Uiso 1 1 calc R U . . .
C3 C 0.0978(5) 0.5529(5) 0.2612(3) 0.088(2) Uani 1 1 d . . . . .
H3A H 0.1006 0.5396 0.3023 0.105 Uiso 1 1 calc R U . . .
H3B H 0.0877 0.6131 0.2573 0.105 Uiso 1 1 calc R U . . .
C4 C 0.0320(4) 0.5051(5) 0.2342(3) 0.082(2) Uani 1 1 d . . . . .
H4A H -0.0188 0.5229 0.2511 0.099 Uiso 1 1 calc R U . . .
H4B H 0.0390 0.4454 0.2427 0.099 Uiso 1 1 calc R U . . .
C5 C 0.0281(4) 0.5170(4) 0.1689(3) 0.0739(19) Uani 1 1 d . . . . .
C6 C 0.2483(4) 0.5059(5) 0.1446(4) 0.094(3) Uani 1 1 d . . . . .
H6A H 0.2443 0.4453 0.1460 0.142 Uiso 1 1 calc R U . . .
H6B H 0.2939 0.5240 0.1671 0.142 Uiso 1 1 calc R U . . .
H6C H 0.2549 0.5238 0.1051 0.142 Uiso 1 1 calc R U . . .
C7 C 0.1791(6) 0.6374(4) 0.1565(4) 0.107(3) Uani 1 1 d . . . . .
H7A H 0.1792 0.6463 0.1152 0.160 Uiso 1 1 calc R U . . .
H7B H 0.2278 0.6597 0.1729 0.160 Uiso 1 1 calc R U . . .
H7C H 0.1335 0.6656 0.1733 0.160 Uiso 1 1 calc R U . . .
C8 C -0.0301(4) 0.4550(5) 0.1440(3) 0.083(2) Uani 1 1 d . . . . .
H8A H -0.0370 0.4660 0.1033 0.124 Uiso 1 1 calc R U . . .
H8B H -0.0810 0.4605 0.1634 0.124 Uiso 1 1 calc R U . . .
H8C H -0.0098 0.3986 0.1493 0.124 Uiso 1 1 calc R U . . .
C9 C -0.0075(6) 0.6049(4) 0.1558(3) 0.110(3) Uani 1 1 d . . . . .
H9A H 0.0193 0.6467 0.1791 0.165 Uiso 1 1 calc R U . . .
H9B H -0.0640 0.6049 0.1647 0.165 Uiso 1 1 calc R U . . .
H9C H 0.0000 0.6179 0.1154 0.165 Uiso 1 1 calc R U . . .
N2 N 0.1494(9) 0.1992(7) 0.1933(7) 0.054(3) Uani 0.592(13) 1 d D U P A 1
C10 C 0.2213(10) 0.1987(10) 0.2261(7) 0.072(4) Uani 0.592(13) 1 d D U P A 1
C11 C 0.2267(12) 0.2718(16) 0.2643(11) 0.105(5) Uani 0.592(13) 1 d . U P A 1
H11A H 0.2286 0.3225 0.2405 0.126 Uiso 0.592(13) 1 calc R U P A 1
H11B H 0.2770 0.2686 0.2855 0.126 Uiso 0.592(13) 1 calc R U P A 1
C12 C 0.1561(12) 0.2813(18) 0.3092(10) 0.122(6) Uani 0.592(13) 1 d D U P A 1
H12A H 0.1644 0.2443 0.3423 0.146 Uiso 0.592(13) 1 calc R U P A 1
H12B H 0.1523 0.3392 0.3229 0.146 Uiso 0.592(13) 1 calc R U P A 1
C13 C 0.0816(14) 0.257(2) 0.2769(11) 0.112(5) Uani 0.592(13) 1 d D U P A 1
H13 H 0.0316 0.2622 0.2948 0.134 Uiso 0.592(13) 1 calc R U P A 1
C14 C 0.0860(9) 0.2276(12) 0.2232(7) 0.061(3) Uani 0.592(13) 1 d D U P A 1
C15 C 0.2866(12) 0.1938(14) 0.1863(9) 0.102(5) Uani 0.592(13) 1 d . U P A 1
H15A H 0.2779 0.1474 0.1600 0.154 Uiso 0.592(13) 1 calc R U P A 1
H15B H 0.3359 0.1850 0.2072 0.154 Uiso 0.592(13) 1 calc R U P A 1
H15C H 0.2900 0.2456 0.1646 0.154 Uiso 0.592(13) 1 calc R U P A 1
C16 C 0.2164(10) 0.1221(9) 0.2688(7) 0.092(4) Uani 0.592(13) 1 d D U P A 1
H16A H 0.1641 0.1206 0.2865 0.139 Uiso 0.592(13) 1 calc R U P A 1
H16B H 0.2568 0.1282 0.2984 0.139 Uiso 0.592(13) 1 calc R U P A 1
H16C H 0.2254 0.0704 0.2479 0.139 Uiso 0.592(13) 1 calc R U P A 1
C17 C 0.0089(11) 0.2120(17) 0.1948(8) 0.082(4) Uani 0.592(13) 1 d D U P A 1
H17A H 0.0096 0.2360 0.1565 0.123 Uiso 0.592(13) 1 calc R U P A 1
H17B H -0.0336 0.2375 0.2170 0.123 Uiso 0.592(13) 1 calc R U P A 1
H17C H -0.0002 0.1521 0.1921 0.123 Uiso 0.592(13) 1 calc R U P A 1
C19 C 0.0414(4) -0.0609(4) 0.1047(3) 0.0732(19) Uani 1 1 d . . . . .
C20 C 0.0493(4) -0.0672(4) 0.1691(3) 0.0764(19) Uani 1 1 d . . . . .
H20A H 0.0524 -0.0107 0.1855 0.092 Uiso 1 1 calc R U . . .
H20B H 0.0017 -0.0945 0.1848 0.092 Uiso 1 1 calc R U . . .
C21 C 0.1212(4) -0.1155(4) 0.1864(3) 0.081(2) Uani 1 1 d . . . . .
H21A H 0.1270 -0.1137 0.2283 0.097 Uiso 1 1 calc R U . . .
H21B H 0.1149 -0.1741 0.1748 0.097 Uiso 1 1 calc R U . . .
C22 C 0.1937(4) -0.0802(4) 0.1591(3) 0.0748(19) Uani 1 1 d . . . . .
H22A H 0.2392 -0.1164 0.1681 0.090 Uiso 1 1 calc R U . . .
H22B H 0.2044 -0.0249 0.1758 0.090 Uiso 1 1 calc R U . . .
C23 C 0.1870(4) -0.0716(3) 0.0950(3) 0.0609(16) Uani 1 1 d . . . . .
C24 C -0.0238(4) -0.0005(6) 0.0902(4) 0.109(3) Uani 1 1 d . . . . .
H24A H -0.0113 0.0540 0.1063 0.164 Uiso 1 1 calc R U . . .
H24B H -0.0738 -0.0205 0.1063 0.164 Uiso 1 1 calc R U . . .
H24C H -0.0288 0.0040 0.0488 0.164 Uiso 1 1 calc R U . . .
C25 C 0.0138(5) -0.1473(5) 0.0805(4) 0.111(3) Uani 1 1 d . . . . .
H25A H 0.0165 -0.1464 0.0388 0.167 Uiso 1 1 calc R U . . .
H25B H -0.0406 -0.1582 0.0925 0.167 Uiso 1 1 calc R U . . .
H25C H 0.0484 -0.1911 0.0951 0.167 Uiso 1 1 calc R U . . .
C26 C 0.2573(3) -0.0201(4) 0.0739(3) 0.0691(17) Uani 1 1 d . . . . .
H26A H 0.2571 -0.0186 0.0322 0.104 Uiso 1 1 calc R U . . .
H26B H 0.3065 -0.0452 0.0873 0.104 Uiso 1 1 calc R U . . .
H26C H 0.2530 0.0366 0.0887 0.104 Uiso 1 1 calc R U . . .
C27 C 0.1999(5) -0.1582(4) 0.0685(3) 0.097(3) Uani 1 1 d . . . . .
H27A H 0.1595 -0.1964 0.0827 0.145 Uiso 1 1 calc R U . . .
H27B H 0.2523 -0.1788 0.0791 0.145 Uiso 1 1 calc R U . . .
H27C H 0.1961 -0.1543 0.0270 0.145 Uiso 1 1 calc R U . . .
C28 C 0.1477(4) -0.0397(3) -0.1169(3) 0.0623(17) Uani 1 1 d . . . . .
C29 C 0.1387(4) -0.0250(4) -0.1802(3) 0.0692(18) Uani 1 1 d . . . . .
H29A H 0.1520 0.0335 -0.1887 0.083 Uiso 1 1 calc R U . . .
H29B H 0.1767 -0.0606 -0.2008 0.083 Uiso 1 1 calc R U . . .
C30 C 0.0573(5) -0.0427(4) -0.2013(3) 0.088(2) Uani 1 1 d . . . . .
H30A H 0.0462 -0.1027 -0.1978 0.106 Uiso 1 1 calc R U . . .
H30B H 0.0536 -0.0275 -0.2421 0.106 Uiso 1 1 calc R U . . .
C31 C -0.0024(4) 0.0054(4) -0.1680(3) 0.078(2) Uani 1 1 d . . . . .
H31A H -0.0560 -0.0107 -0.1807 0.094 Uiso 1 1 calc R U . . .
H31B H 0.0044 0.0652 -0.1760 0.094 Uiso 1 1 calc R U . . .
C32 C 0.0043(4) -0.0089(4) -0.1038(3) 0.0677(18) Uani 1 1 d . . . . .
C33 C 0.2265(4) -0.0041(4) -0.0991(3) 0.079(2) Uani 1 1 d . . . . .
H33A H 0.2687 -0.0311 -0.1207 0.119 Uiso 1 1 calc R U . . .
H33B H 0.2346 -0.0138 -0.0584 0.119 Uiso 1 1 calc R U . . .
H33C H 0.2272 0.0556 -0.1067 0.119 Uiso 1 1 calc R U . . .
C34 C 0.1492(5) -0.1355(4) -0.1053(3) 0.097(3) Uani 1 1 d . . . . .
H34A H 0.1086 -0.1627 -0.1285 0.145 Uiso 1 1 calc R U . . .
H34B H 0.1386 -0.1460 -0.0650 0.145 Uiso 1 1 calc R U . . .
H34C H 0.2012 -0.1578 -0.1153 0.145 Uiso 1 1 calc R U . . .
C35 C -0.0488(4) 0.0551(4) -0.0738(4) 0.082(2) Uani 1 1 d . . . . .
H35A H -0.0430 0.0495 -0.0325 0.123 Uiso 1 1 calc R U . . .
H35B H -0.1040 0.0453 -0.0844 0.123 Uiso 1 1 calc R U . . .
H35C H -0.0333 0.1112 -0.0854 0.123 Uiso 1 1 calc R U . . .
C36 C -0.0313(5) -0.0951(4) -0.0885(3) 0.089(2) Uani 1 1 d . . . . .
H36A H -0.0038 -0.1385 -0.1100 0.133 Uiso 1 1 calc R U . . .
H36B H -0.0875 -0.0958 -0.0981 0.133 Uiso 1 1 calc R U . . .
H36C H -0.0248 -0.1053 -0.0476 0.133 Uiso 1 1 calc R U . . .
C39 C 0.1248(4) 0.2242(4) -0.2529(3) 0.0691(17) Uani 1 1 d D U . . .
H39A H 0.1271 0.2658 -0.2838 0.083 Uiso 1 1 calc R U . B 1
H39B H 0.1257 0.1683 -0.2704 0.083 Uiso 1 1 calc R U . B 1
C40 C 0.0503(4) 0.2352(4) -0.2194(3) 0.0629(15) Uani 1 1 d . U . . .
H40 H 0.0015 0.2165 -0.2346 0.076 Uiso 1 1 calc R U . . .
C41 C 0.0522(3) 0.2719(3) -0.1672(2) 0.0480(13) Uani 1 1 d . U . . .
C37 C 0.1857(6) 0.3113(5) -0.1752(4) 0.0467(18) Uani 0.687(5) 1 d D U P C 1
C38 C 0.1974(5) 0.2347(5) -0.2127(3) 0.0575(18) Uani 0.687(5) 1 d D U P C 1
H38A H 0.2033 0.1848 -0.1886 0.069 Uiso 0.687(5) 1 calc R U P C 1
H38B H 0.2460 0.2411 -0.2357 0.069 Uiso 0.687(5) 1 calc R U P C 1
C42 C 0.2571(5) 0.3219(6) -0.1355(4) 0.062(2) Uani 0.687(5) 1 d D U P C 1
H42A H 0.2480 0.3691 -0.1101 0.094 Uiso 0.687(5) 1 calc R U P C 1
H42B H 0.3046 0.3320 -0.1583 0.094 Uiso 0.687(5) 1 calc R U P C 1
H42C H 0.2642 0.2714 -0.1129 0.094 Uiso 0.687(5) 1 calc R U P C 1
C43 C 0.1776(5) 0.3894(4) -0.2111(4) 0.059(2) Uani 0.687(5) 1 d D U P C 1
H43A H 0.1286 0.3867 -0.2332 0.089 Uiso 0.687(5) 1 calc R U P C 1
H43B H 0.2226 0.3937 -0.2371 0.089 Uiso 0.687(5) 1 calc R U P C 1
H43C H 0.1763 0.4381 -0.1862 0.089 Uiso 0.687(5) 1 calc R U P C 1
C44 C -0.0239(4) 0.2812(4) -0.1353(3) 0.0643(16) Uani 1 1 d . U . . .
H44A H -0.0410 0.3393 -0.1367 0.097 Uiso 1 1 calc R U . . .
H44B H -0.0161 0.2646 -0.0956 0.097 Uiso 1 1 calc R U . . .
H44C H -0.0643 0.2459 -0.1527 0.097 Uiso 1 1 calc R U . . .
C46 C 0.1375(4) 0.5904(3) -0.0419(3) 0.0620(16) Uani 1 1 d . . . . .
C47 C 0.1361(5) 0.5997(4) -0.1057(3) 0.082(2) Uani 1 1 d . . . . .
H47A H 0.1737 0.6438 -0.1169 0.098 Uiso 1 1 calc R U . . .
H47B H 0.1542 0.5472 -0.1233 0.098 Uiso 1 1 calc R U . . .
C48 C 0.0561(5) 0.6208(4) -0.1285(3) 0.088(2) Uani 1 1 d . . . . .
H48A H 0.0572 0.6206 -0.1707 0.105 Uiso 1 1 calc R U . . .
H48B H 0.0405 0.6769 -0.1157 0.105 Uiso 1 1 calc R U . . .
C49 C -0.0027(4) 0.5580(4) -0.1076(3) 0.0727(18) Uani 1 1 d . . . . .
H49A H 0.0091 0.5038 -0.1254 0.087 Uiso 1 1 calc R U . . .
H49B H -0.0561 0.5750 -0.1201 0.087 Uiso 1 1 calc R U . . .
C50 C -0.0033(4) 0.5474(3) -0.0424(3) 0.0648(16) Uani 1 1 d . . . . .
C51 C 0.2176(4) 0.5544(4) -0.0250(4) 0.090(2) Uani 1 1 d . . . . .
H51A H 0.2220 0.5531 0.0165 0.135 Uiso 1 1 calc R U . . .
H51B H 0.2599 0.5890 -0.0408 0.135 Uiso 1 1 calc R U . . .
H51C H 0.2224 0.4979 -0.0400 0.135 Uiso 1 1 calc R U . . .
C52 C 0.1331(5) 0.6776(4) -0.0134(3) 0.091(2) Uani 1 1 d . . . . .
H52A H 0.0875 0.7080 -0.0284 0.136 Uiso 1 1 calc R U . . .
H52B H 0.1815 0.7085 -0.0216 0.136 Uiso 1 1 calc R U . . .
H52C H 0.1274 0.6710 0.0279 0.136 Uiso 1 1 calc R U . . .
C53 C -0.0551(3) 0.4726(4) -0.0281(3) 0.0752(19) Uani 1 1 d . . . . .
H53A H -0.0306 0.4221 -0.0431 0.113 Uiso 1 1 calc R U . . .
H53B H -0.1073 0.4799 -0.0454 0.113 Uiso 1 1 calc R U . . .
H53C H -0.0607 0.4679 0.0133 0.113 Uiso 1 1 calc R U . . .
C54 C -0.0470(4) 0.6225(4) -0.0166(3) 0.091(2) Uani 1 1 d . . . . .
H54A H -0.0406 0.6222 0.0249 0.136 Uiso 1 1 calc R U . . .
H54B H -0.1032 0.6191 -0.0261 0.136 Uiso 1 1 calc R U . . .
H54C H -0.0249 0.6739 -0.0322 0.136 Uiso 1 1 calc R U . . .
C55 C 0.1187(3) 0.1633(3) 0.0140(2) 0.0409(12) Uani 1 1 d . . . . .
C56 C 0.0512(3) 0.2068(3) 0.0278(2) 0.0438(13) Uani 1 1 d . . . . .
H56 H 0.0028 0.1770 0.0283 0.053 Uiso 1 1 calc R U . . .
C57 C 0.0484(3) 0.2923(3) 0.0412(2) 0.0418(12) Uani 1 1 d . . . . .
H57 H -0.0014 0.3161 0.0501 0.050 Uiso 1 1 calc R U . . .
C58 C 0.1133(3) 0.3424(3) 0.0419(2) 0.0441(13) Uani 1 1 d . . . . .
C59 C 0.1860(3) 0.3009(3) 0.0289(2) 0.0450(13) Uani 1 1 d . . . . .
C60 C 0.1887(3) 0.2136(3) 0.0142(2) 0.0394(12) Uani 1 1 d . . . . .
C61 C 0.2629(3) 0.1798(3) -0.0004(2) 0.0493(13) Uani 1 1 d . . . . .
H61 H 0.2657 0.1231 -0.0112 0.059 Uiso 1 1 calc R U . . .
C62 C 0.3311(3) 0.2254(3) 0.0005(3) 0.0644(16) Uani 1 1 d . . . . .
H62 H 0.3799 0.2004 -0.0093 0.077 Uiso 1 1 calc R U . . .
C63 C 0.3284(3) 0.3079(4) 0.0157(3) 0.076(2) Uani 1 1 d . . . . .
H63 H 0.3756 0.3396 0.0170 0.092 Uiso 1 1 calc R U . . .
C64 C 0.2581(3) 0.3441(3) 0.0289(3) 0.0637(17) Uani 1 1 d . . . . .
H64 H 0.2577 0.4013 0.0385 0.076 Uiso 1 1 calc R U . . .
C37A C 0.1918(12) 0.2897(11) -0.1761(8) 0.0467(18) Uani 0.313(5) 1 d D . P C 2
C38A C 0.1753(10) 0.2981(9) -0.2401(7) 0.0575(18) Uani 0.313(5) 1 d D . P C 2
H38C H 0.1469 0.3503 -0.2486 0.069 Uiso 0.313(5) 1 calc R U P C 2
H38D H 0.2249 0.2966 -0.2624 0.069 Uiso 0.313(5) 1 calc R U P C 2
C42A C 0.2414(11) 0.2098(10) -0.1673(9) 0.062(2) Uani 0.313(5) 1 d D . P C 2
H42D H 0.2124 0.1620 -0.1822 0.094 Uiso 0.313(5) 1 calc R U P C 2
H42E H 0.2514 0.2018 -0.1266 0.094 Uiso 0.313(5) 1 calc R U P C 2
H42F H 0.2918 0.2152 -0.1874 0.094 Uiso 0.313(5) 1 calc R U P C 2
C43A C 0.2452(12) 0.3643(11) -0.1612(9) 0.059(2) Uani 0.313(5) 1 d D . P C 2
H43D H 0.2947 0.3603 -0.1825 0.089 Uiso 0.313(5) 1 calc R U P C 2
H43E H 0.2566 0.3639 -0.1203 0.089 Uiso 0.313(5) 1 calc R U P C 2
H43F H 0.2181 0.4160 -0.1712 0.089 Uiso 0.313(5) 1 calc R U P C 2
N2A N 0.1647(14) 0.2269(11) 0.1901(10) 0.054(3) Uani 0.408(13) 1 d D . P A 2
C10A C 0.2454(14) 0.2153(14) 0.2122(10) 0.072(4) Uani 0.408(13) 1 d D . P A 2
C11A C 0.2620(18) 0.281(2) 0.2572(15) 0.105(5) Uani 0.408(13) 1 d D . P A 2
H11C H 0.2620 0.3374 0.2399 0.126 Uiso 0.408(13) 1 calc R U P A 2
H11D H 0.3139 0.2717 0.2754 0.126 Uiso 0.408(13) 1 calc R U P A 2
C12A C 0.1945(18) 0.274(3) 0.3019(15) 0.122(6) Uani 0.408(13) 1 d D . P A 2
H12C H 0.2064 0.2251 0.3260 0.146 Uiso 0.408(13) 1 calc R U P A 2
H12D H 0.1973 0.3233 0.3268 0.146 Uiso 0.408(13) 1 calc R U P A 2
C13A C 0.1090(19) 0.265(4) 0.2819(17) 0.112(5) Uani 0.408(13) 1 d D . P A 2
H13A H 0.0634 0.2876 0.2998 0.134 Uiso 0.408(13) 1 calc R U P A 2
C14A C 0.1114(14) 0.220(2) 0.2334(10) 0.061(3) Uani 0.408(13) 1 d D . P A 2
C15A C 0.2998(19) 0.220(2) 0.1607(12) 0.102(5) Uani 0.408(13) 1 d D . P A 2
H15D H 0.2842 0.1774 0.1330 0.154 Uiso 0.408(13) 1 calc R U P A 2
H15E H 0.3543 0.2100 0.1727 0.154 Uiso 0.408(13) 1 calc R U P A 2
H15F H 0.2957 0.2748 0.1432 0.154 Uiso 0.408(13) 1 calc R U P A 2
C16A C 0.2615(15) 0.1310(13) 0.2420(11) 0.092(4) Uani 0.408(13) 1 d D . P A 2
H16D H 0.2249 0.1241 0.2739 0.139 Uiso 0.408(13) 1 calc R U P A 2
H16E H 0.3159 0.1300 0.2562 0.139 Uiso 0.408(13) 1 calc R U P A 2
H16F H 0.2540 0.0858 0.2147 0.139 Uiso 0.408(13) 1 calc R U P A 2
C17A C 0.0286(16) 0.220(3) 0.2144(13) 0.082(4) Uani 0.408(13) 1 d D . P A 2
H17D H -0.0046 0.2454 0.2438 0.123 Uiso 0.408(13) 1 calc R U P A 2
H17E H 0.0111 0.1629 0.2076 0.123 Uiso 0.408(13) 1 calc R U P A 2
H17F H 0.0241 0.2520 0.1791 0.123 Uiso 0.408(13) 1 calc R U P A 2

loop_
_atom_site_aniso_label
_atom_site_aniso_U_11
_atom_site_aniso_U_22
_atom_site_aniso_U_33
_atom_site_aniso_U_23
_atom_site_aniso_U_13
_atom_site_aniso_U_12
Mg1 0.0519(10) 0.0342(8) 0.0509(11) -0.0062(8) 0.0048(9) -0.0014(8)
Mg2 0.0480(9) 0.0348(8) 0.0467(11) 0.0010(8) -0.0023(9) 0.0020(7)
Na1 0.0754(15) 0.0436(11) 0.0584(14) -0.0043(11) -0.0071(12) 0.0074(10)
Na2 0.0701(14) 0.0528(12) 0.0505(13) 0.0000(11) -0.0033(12) 0.0053(11)
Na3 0.0693(14) 0.0416(11) 0.0502(13) 0.0039(10) 0.0030(11) 0.0048(10)
Na4 0.0695(14) 0.0437(10) 0.0499(13) -0.0065(10) 0.0048(11) -0.0008(10)
N1 0.066(3) 0.042(2) 0.052(3) -0.006(2) 0.004(2) 0.007(2)
N3 0.067(3) 0.046(3) 0.052(3) 0.007(2) -0.007(2) -0.005(2)
N4 0.072(3) 0.043(2) 0.049(3) -0.007(2) 0.000(3) 0.009(2)
N5 0.058(3) 0.046(2) 0.035(2) 0.000(2) 0.002(2) -0.009(2)
N6 0.067(3) 0.037(2) 0.056(3) -0.002(2) 0.009(3) -0.003(2)
C1 0.096(5) 0.046(3) 0.061(4) -0.008(3) -0.010(4) -0.014(3)
C2 0.107(5) 0.054(3) 0.064(5) -0.006(3) -0.018(4) 0.004(4)
C3 0.144(7) 0.071(4) 0.047(4) 0.005(3) -0.013(5) 0.024(5)
C4 0.098(5) 0.087(5) 0.063(5) 0.005(4) 0.015(4) 0.039(4)
C5 0.085(5) 0.077(4) 0.060(4) -0.007(3) 0.009(4) 0.032(4)
C6 0.076(5) 0.101(5) 0.107(7) -0.017(5) -0.009(5) -0.034(4)
C7 0.185(9) 0.054(4) 0.081(5) -0.002(4) -0.032(6) -0.030(5)
C8 0.054(4) 0.109(5) 0.085(5) -0.006(4) 0.014(4) 0.015(4)
C9 0.170(8) 0.100(5) 0.062(5) -0.006(4) 0.000(5) 0.078(6)
N2 0.089(6) 0.032(7) 0.043(3) 0.000(6) -0.012(4) 0.017(6)
C10 0.095(9) 0.054(6) 0.067(8) -0.018(5) -0.033(6) 0.026(6)
C11 0.137(14) 0.089(7) 0.089(8) -0.028(6) -0.037(10) -0.002(11)
C12 0.174(18) 0.117(7) 0.074(8) -0.044(6) 0.008(10) -0.008(13)
C13 0.143(14) 0.128(10) 0.065(6) -0.011(6) 0.018(9) -0.007(13)
C14 0.082(9) 0.044(5) 0.056(6) 0.016(5) -0.004(7) 0.007(7)
C15 0.079(7) 0.126(13) 0.102(14) -0.020(9) -0.030(8) -0.002(8)
C16 0.112(12) 0.065(5) 0.100(11) -0.006(6) -0.047(8) 0.028(8)
C17 0.100(9) 0.079(7) 0.068(12) 0.020(10) 0.003(7) 0.018(8)
C19 0.076(4) 0.070(4) 0.074(5) 0.029(4) -0.012(4) -0.017(4)
C20 0.084(5) 0.074(4) 0.072(5) 0.013(4) 0.012(4) -0.019(4)
C21 0.117(6) 0.076(4) 0.050(4) 0.009(3) -0.003(4) -0.001(4)
C22 0.097(5) 0.078(4) 0.049(4) 0.009(3) -0.005(4) 0.011(4)
C23 0.094(5) 0.042(3) 0.047(3) 0.001(3) -0.006(3) 0.011(3)
C24 0.062(4) 0.132(7) 0.134(8) 0.055(6) 0.007(5) -0.013(5)
C25 0.131(7) 0.104(6) 0.098(6) 0.029(5) -0.022(6) -0.068(5)
C26 0.067(4) 0.071(4) 0.069(4) 0.010(3) 0.006(3) 0.019(3)
C27 0.166(8) 0.049(3) 0.075(5) 0.002(3) 0.001(5) 0.012(4)
C28 0.098(5) 0.046(3) 0.043(3) -0.003(3) 0.002(3) 0.019(3)
C29 0.106(5) 0.053(3) 0.048(4) -0.007(3) 0.002(4) 0.002(3)
C30 0.148(7) 0.067(4) 0.050(4) 0.005(4) -0.015(5) -0.026(5)
C31 0.101(5) 0.073(4) 0.061(4) 0.001(4) -0.026(4) -0.018(4)
C32 0.090(5) 0.055(3) 0.059(4) -0.006(3) -0.016(4) -0.015(3)
C33 0.092(5) 0.092(5) 0.053(4) -0.012(4) 0.012(4) 0.040(4)
C34 0.179(8) 0.057(4) 0.055(4) 0.005(3) 0.013(5) 0.043(5)
C35 0.061(4) 0.075(4) 0.111(6) -0.019(4) -0.013(4) -0.003(3)
C36 0.133(7) 0.066(4) 0.068(5) -0.008(4) 0.006(4) -0.026(4)
C39 0.097(5) 0.056(3) 0.055(4) -0.018(3) 0.008(3) -0.002(3)
C40 0.076(4) 0.066(3) 0.048(3) 0.000(3) -0.011(3) -0.006(3)
C41 0.060(3) 0.038(3) 0.046(3) 0.004(2) 0.004(3) 0.003(2)
C37 0.058(4) 0.040(5) 0.042(3) 0.004(3) 0.002(3) -0.002(4)
C38 0.071(5) 0.052(4) 0.049(4) 0.001(3) 0.018(4) 0.008(4)
C42 0.058(5) 0.077(5) 0.053(5) 0.002(4) 0.006(4) 0.007(4)
C43 0.077(5) 0.048(4) 0.052(5) 0.005(3) 0.014(4) 0.003(4)
C44 0.067(4) 0.062(3) 0.064(4) -0.003(3) 0.009(3) -0.001(3)
C46 0.077(4) 0.047(3) 0.061(4) 0.000(3) 0.000(3) -0.014(3)
C47 0.106(6) 0.064(4) 0.074(5) -0.006(4) 0.028(5) -0.033(4)
C48 0.134(7) 0.069(4) 0.061(4) 0.008(3) 0.000(5) -0.025(5)
C49 0.093(5) 0.061(3) 0.065(4) 0.006(3) -0.002(4) -0.004(3)
C50 0.073(4) 0.054(3) 0.068(4) 0.006(3) 0.004(4) 0.013(3)
C51 0.086(5) 0.075(4) 0.108(6) 0.005(4) 0.012(5) -0.036(4)
C52 0.150(7) 0.049(3) 0.072(5) -0.002(3) -0.012(5) -0.026(4)
C53 0.052(4) 0.080(4) 0.093(5) 0.019(4) 0.014(4) 0.009(3)
C54 0.104(5) 0.078(4) 0.090(6) -0.004(4) 0.007(5) 0.036(4)
C55 0.044(3) 0.041(3) 0.038(3) 0.001(2) -0.004(2) 0.001(2)
C56 0.037(3) 0.040(3) 0.054(3) 0.001(2) -0.001(3) -0.004(2)
C57 0.041(3) 0.038(2) 0.046(3) -0.004(2) 0.004(2) 0.005(2)
C58 0.043(3) 0.041(3) 0.048(3) -0.006(2) -0.004(2) 0.004(2)
C59 0.045(3) 0.038(3) 0.051(3) -0.002(2) 0.001(3) -0.002(2)
C60 0.042(3) 0.040(2) 0.036(3) -0.002(2) 0.000(2) 0.003(2)
C61 0.053(3) 0.042(3) 0.053(3) 0.002(3) 0.003(3) 0.008(2)
C62 0.038(3) 0.064(3) 0.090(5) 0.010(3) 0.016(3) 0.007(3)
C63 0.042(3) 0.057(3) 0.130(7) -0.001(4) 0.002(4) -0.004(3)
C64 0.047(3) 0.048(3) 0.096(5) -0.005(3) 0.003(3) -0.004(3)
C37A 0.058(4) 0.040(5) 0.042(3) 0.004(3) 0.002(3) -0.002(4)
C38A 0.071(5) 0.052(4) 0.049(4) 0.001(3) 0.018(4) 0.008(4)
C42A 0.058(5) 0.077(5) 0.053(5) 0.002(4) 0.006(4) 0.007(4)
C43A 0.077(5) 0.048(4) 0.052(5) 0.005(3) 0.014(4) 0.003(4)
N2A 0.089(6) 0.032(7) 0.043(3) 0.000(6) -0.012(4) 0.017(6)
C10A 0.095(9) 0.054(6) 0.067(8) -0.018(5) -0.033(6) 0.026(6)
C11A 0.137(14) 0.089(7) 0.089(8) -0.028(6) -0.037(10) -0.002(11)
C12A 0.174(18) 0.117(7) 0.074(8) -0.044(6) 0.008(10) -0.008(13)
C13A 0.143(14) 0.128(10) 0.065(6) -0.011(6) 0.018(9) -0.007(13)
C14A 0.082(9) 0.044(5) 0.056(6) 0.016(5) -0.004(7) 0.007(7)
C15A 0.079(7) 0.126(13) 0.102(14) -0.020(9) -0.030(8) -0.002(8)
C16A 0.112(12) 0.065(5) 0.100(11) -0.006(6) -0.047(8) 0.028(8)
C17A 0.100(9) 0.079(7) 0.068(12) 0.020(10) 0.003(7) 0.018(8)

loop_
_atom_type_symbol
_atom_type_description
_atom_type_scat_dispersion_real
_atom_type_scat_dispersion_imag
_atom_type_scat_source
Mg Mg 0.1719 0.1771 'International Tables Vol C Tables 4.2.6.8 and 6.1.1.4'
Na Na 0.1353 0.1239 'International Tables Vol C Tables 4.2.6.8 and 6.1.1.4'
N N 0.0311 0.0180 'International Tables Vol C Tables 4.2.6.8 and 6.1.1.4'
C C 0.0181 0.0091 'International Tables Vol C Tables 4.2.6.8 and 6.1.1.4'
H H 0.0000 0.0000 'International Tables Vol C Tables 4.2.6.8 and 6.1.1.4'

loop_
_geom_angle_atom_site_label_1
_geom_angle_atom_site_label_2
_geom_angle_atom_site_label_3
_geom_angle
N6 Mg1 N1 142.67(19)
N6 Mg1 C58 107.9(2)
N1 Mg1 C58 109.4(2)
N6 Mg1 Na1 164.37(14)
N1 Mg1 Na1 52.92(13)
C58 Mg1 Na1 56.48(16)
N6 Mg1 Na4 52.20(13)
N1 Mg1 Na4 164.85(15)
C58 Mg1 Na4 56.17(16)
Na1 Mg1 Na4 112.35(7)
N3 Mg2 N4 142.5(2)
N3 Mg2 C55 107.7(2)
N4 Mg2 C55 109.7(2)
N3 Mg2 Na3 164.44(15)
N4 Mg2 Na3 53.10(14)
C55 Mg2 Na3 56.94(15)
N3 Mg2 Na2 52.21(14)
N4 Mg2 Na2 164.98(14)
C55 Mg2 Na2 55.44(15)
Na3 Mg2 Na2 112.32(7)
N2A Na1 N1 164.1(6)
N1 Na1 N2 166.7(4)
N1 Na1 C14 138.6(4)
N2 Na1 C14 30.3(3)
N2A Na1 C58 111.5(6)
N1 Na1 C58 83.79(17)
N2 Na1 C58 108.9(4)
C14 Na1 C58 123.0(4)
N2A Na1 C14A 28.8(5)
N1 Na1 C14A 142.1(6)
C58 Na1 C14A 127.9(6)
N2A Na1 Mg1 154.7(6)
N1 Na1 Mg1 40.19(12)
N2 Na1 Mg1 152.4(4)
C14 Na1 Mg1 151.8(3)
C58 Na1 Mg1 43.62(12)
C14A Na1 Mg1 162.0(5)
N2A Na1 Na2 37.0(6)
N1 Na1 Na2 158.95(14)
N2 Na1 Na2 32.6(3)
C14 Na1 Na2 53.1(4)
C58 Na1 Na2 76.44(12)
C14A Na1 Na2 53.5(6)
Mg1 Na1 Na2 119.82(8)
N2 Na2 N3 154.2(4)
N2A Na2 N3 162.7(5)
N2 Na2 C55 123.5(4)
N2A Na2 C55 114.3(5)
N3 Na2 C55 82.33(16)
N2 Na2 C56 108.1(4)
N2A Na2 C56 102.0(5)
N3 Na2 C56 95.06(16)
C55 Na2 C56 27.28(14)
N2 Na2 C14 22.3(4)
N3 Na2 C14 144.7(4)
C55 Na2 C14 121.9(3)
C56 Na2 C14 98.8(3)
N2 Na2 Mg2 166.6(4)
N2A Na2 Mg2 157.0(5)
N3 Na2 Mg2 39.24(12)
C55 Na2 Mg2 43.10(11)
C56 Na2 Mg2 59.74(11)
C14 Na2 Mg2 154.5(3)
N2 Na2 Na1 39.6(4)
N2A Na2 Na1 32.1(5)
N3 Na2 Na1 165.02(14)
C55 Na2 Na1 84.22(12)
C56 Na2 Na1 69.97(11)
C14 Na2 Na1 42.6(4)
Mg2 Na2 Na1 127.04(8)
N5 Na3 N4 166.38(18)
N5 Na3 C55 109.45(16)
N4 Na3 C55 83.49(16)
N5 Na3 C37A 29.4(3)
N4 Na3 C37A 145.7(3)
C55 Na3 C37A 121.1(4)
N5 Na3 Mg2 153.05(14)
N4 Na3 Mg2 40.08(12)
C55 Na3 Mg2 43.60(11)
C37A Na3 Mg2 152.3(3)
N5 Na3 Na4 33.53(11)
N4 Na3 Na4 157.49(14)
C55 Na3 Na4 76.41(12)
C37A Na3 Na4 56.4(3)
Mg2 Na3 Na4 119.79(8)
N5 Na4 N6 156.68(19)
N5 Na4 C58 119.89(17)
N6 Na4 C58 82.57(16)
N5 Na4 C59 101.27(16)
N6 Na4 C59 101.93(16)
C58 Na4 C59 28.40(14)
N5 Na4 Mg1 163.08(14)
N6 Na4 Mg1 39.66(12)
C58 Na4 Mg1 43.21(11)
C59 Na4 Mg1 63.59(11)
N5 Na4 Na3 36.76(12)
N6 Na4 Na3 161.48(13)
C58 Na4 Na3 83.52(12)
C59 Na4 Na3 70.16(11)
Mg1 Na4 Na3 126.41(8)
C5 N1 C1 115.6(5)
C5 N1 Mg1 113.8(4)
C1 N1 Mg1 123.4(4)
C5 N1 Na1 105.2(4)
C1 N1 Na1 105.0(3)
Mg1 N1 Na1 86.89(17)
C19 N3 C23 114.2(5)
C19 N3 Mg2 119.6(4)
C23 N3 Mg2 120.2(4)
C19 N3 Na2 104.4(4)
C23 N3 Na2 101.9(3)
Mg2 N3 Na2 88.55(17)
C32 N4 C28 115.0(5)
C32 N4 Mg2 120.0(4)
C28 N4 Mg2 118.3(4)
C32 N4 Na3 103.4(3)
C28 N4 Na3 106.0(3)
Mg2 N4 Na3 86.82(17)
C41 N5 C37 114.4(5)
C41 N5 C37A 111.0(8)
C41 N5 Na4 122.0(4)
C37 N5 Na4 113.8(4)
C37A N5 Na4 122.9(7)
C41 N5 Na3 79.5(3)
C37 N5 Na3 112.0(4)
C37A N5 Na3 98.7(7)
Na4 N5 Na3 109.71(19)
C46 N6 C50 114.4(5)
C46 N6 Mg1 117.4(4)
C50 N6 Mg1 122.5(4)
C46 N6 Na4 105.7(3)
C50 N6 Na4 100.6(3)
Mg1 N6 Na4 88.14(16)
N1 C1 C6 107.7(5)
N1 C1 C2 111.7(5)
C6 C1 C2 108.0(6)
N1 C1 C7 114.3(6)
C6 C1 C7 106.1(6)
C2 C1 C7 108.7(5)
C3 C2 C1 113.2(6)
C3 C2 H2A 108.9
C1 C2 H2A 108.9
C3 C2 H2B 108.9
C1 C2 H2B 108.9
H2A C2 H2B 107.7
C4 C3 C2 109.9(6)
C4 C3 H3A 109.7
C2 C3 H3A 109.7
C4 C3 H3B 109.7
C2 C3 H3B 109.7
H3A C3 H3B 108.2
C3 C4 C5 112.8(6)
C3 C4 H4A 109.0
C5 C4 H4A 109.0
C3 C4 H4B 109.0
C5 C4 H4B 109.0
H4A C4 H4B 107.8
N1 C5 C8 107.4(5)
N1 C5 C4 111.7(5)
C8 C5 C4 109.1(6)
N1 C5 C9 114.0(6)
C8 C5 C9 105.6(6)
C4 C5 C9 108.8(5)
C1 C6 H6A 109.5
C1 C6 H6B 109.5
H6A C6 H6B 109.5
C1 C6 H6C 109.5
H6A C6 H6C 109.5
H6B C6 H6C 109.5
C1 C7 H7A 109.5
C1 C7 H7B 109.5
H7A C7 H7B 109.5
C1 C7 H7C 109.5
H7A C7 H7C 109.5
H7B C7 H7C 109.5
C5 C8 H8A 109.5
C5 C8 H8B 109.5
H8A C8 H8B 109.5
C5 C8 H8C 109.5
H8A C8 H8C 109.5
H8B C8 H8C 109.5
C5 C9 H9A 109.5
C5 C9 H9B 109.5
H9A C9 H9B 109.5
C5 C9 H9C 109.5
H9A C9 H9C 109.5
H9B C9 H9C 109.5
C14 N2 C10 113.1(13)
C14 N2 Na2 120.3(11)
C10 N2 Na2 121.0(10)
C14 N2 Na1 76.6(10)
C10 N2 Na1 107.0(8)
Na2 N2 Na1 107.8(6)
N2 C10 C15 107.5(14)
N2 C10 C11 111.7(13)
C15 C10 C11 112.7(15)
N2 C10 C16 107.3(12)
C15 C10 C16 113.8(12)
C11 C10 C16 103.7(15)
C10 C11 C12 115.4(14)
C10 C11 H11A 108.4
C12 C11 H11A 108.4
C10 C11 H11B 108.4
C12 C11 H11B 108.4
H11A C11 H11B 107.5
C13 C12 C11 105.4(15)
C13 C12 H12A 110.7
C11 C12 H12A 110.7
C13 C12 H12B 110.7
C11 C12 H12B 110.7
H12A C12 H12B 108.8
C14 C13 C12 120.7(18)
C14 C13 H13 119.6
C12 C13 H13 119.6
C13 C14 N2 130.0(15)
C13 C14 C17 115.5(14)
N2 C14 C17 113.8(15)
C13 C14 Na1 109(2)
N2 C14 Na1 73.1(9)
C17 C14 Na1 96.1(12)
C13 C14 Na2 159.4(18)
N2 C14 Na2 37.4(8)
C17 C14 Na2 77.3(11)
Na1 C14 Na2 84.2(5)
C10 C15 H15A 109.5
C10 C15 H15B 109.5
H15A C15 H15B 109.5
C10 C15 H15C 109.5
H15A C15 H15C 109.5
H15B C15 H15C 109.5
C10 C16 H16A 109.5
C10 C16 H16B 109.5
H16A C16 H16B 109.5
C10 C16 H16C 109.5
H16A C16 H16C 109.5
H16B C16 H16C 109.5
C14 C17 H17A 109.5
C14 C17 H17B 109.5
H17A C17 H17B 109.5
C14 C17 H17C 109.5
H17A C17 H17C 109.5
H17B C17 H17C 109.5
N3 C19 C24 106.3(5)
N3 C19 C20 112.3(5)
C24 C19 C20 109.3(7)
N3 C19 C25 113.9(6)
C24 C19 C25 105.8(6)
C20 C19 C25 109.0(5)
C21 C20 C19 112.0(6)
C21 C20 H20A 109.2
C19 C20 H20A 109.2
C21 C20 H20B 109.2
C19 C20 H20B 109.2
H20A C20 H20B 107.9
C22 C21 C20 110.6(6)
C22 C21 H21A 109.5
C20 C21 H21A 109.5
C22 C21 H21B 109.5
C20 C21 H21B 109.5
H21A C21 H21B 108.1
C21 C22 C23 113.5(6)
C21 C22 H22A 108.9
C23 C22 H22A 108.9
C21 C22 H22B 108.9
C23 C22 H22B 108.9
H22A C22 H22B 107.7
N3 C23 C22 112.2(5)
N3 C23 C26 107.9(5)
C22 C23 C26 108.2(5)
N3 C23 C27 115.7(5)
C22 C23 C27 107.8(5)
C26 C23 C27 104.5(6)
C19 C24 H24A 109.5
C19 C24 H24B 109.5
H24A C24 H24B 109.5
C19 C24 H24C 109.5
H24A C24 H24C 109.5
H24B C24 H24C 109.5
C19 C25 H25A 109.5
C19 C25 H25B 109.5
H25A C25 H25B 109.5
C19 C25 H25C 109.5
H25A C25 H25C 109.5
H25B C25 H25C 109.5
C23 C26 H26A 109.5
C23 C26 H26B 109.5
H26A C26 H26B 109.5
C23 C26 H26C 109.5
H26A C26 H26C 109.5
H26B C26 H26C 109.5
C23 C27 H27A 109.5
C23 C27 H27B 109.5
H27A C27 H27B 109.5
C23 C27 H27C 109.5
H27A C27 H27C 109.5
H27B C27 H27C 109.5
N4 C28 C33 107.3(5)
N4 C28 C29 111.8(5)
C33 C28 C29 107.5(6)
N4 C28 C34 112.9(5)
C33 C28 C34 108.2(6)
C29 C28 C34 109.0(5)
C30 C29 C28 113.0(6)
C30 C29 H29A 109.0
C28 C29 H29A 109.0
C30 C29 H29B 109.0
C28 C29 H29B 109.0
H29A C29 H29B 107.8
C29 C30 C31 110.6(6)
C29 C30 H30A 109.5
C31 C30 H30A 109.5
C29 C30 H30B 109.5
C31 C30 H30B 109.5
H30A C30 H30B 108.1
C30 C31 C32 112.8(6)
C30 C31 H31A 109.0
C32 C31 H31A 109.0
C30 C31 H31B 109.0
C32 C31 H31B 109.0
H31A C31 H31B 107.8
N4 C32 C31 111.5(6)
N4 C32 C35 107.6(5)
C31 C32 C35 107.9(6)
N4 C32 C36 114.6(6)
C31 C32 C36 109.5(5)
C35 C32 C36 105.4(6)
C28 C33 H33A 109.5
C28 C33 H33B 109.5
H33A C33 H33B 109.5
C28 C33 H33C 109.5
H33A C33 H33C 109.5
H33B C33 H33C 109.5
C28 C34 H34A 109.5
C28 C34 H34B 109.5
H34A C34 H34B 109.5
C28 C34 H34C 109.5
H34A C34 H34C 109.5
H34B C34 H34C 109.5
C32 C35 H35A 109.5
C32 C35 H35B 109.5
H35A C35 H35B 109.5
C32 C35 H35C 109.5
H35A C35 H35C 109.5
H35B C35 H35C 109.5
C32 C36 H36A 109.5
C32 C36 H36B 109.5
H36A C36 H36B 109.5
C32 C36 H36C 109.5
H36A C36 H36C 109.5
H36B C36 H36C 109.5
C38A C39 C40 106.3(8)
C40 C39 C38 109.4(5)
C40 C39 H39A 109.8
C38 C39 H39A 109.8
C40 C39 H39B 109.8
C38 C39 H39B 109.8
H39A C39 H39B 108.2
C41 C40 C39 120.4(6)
C41 C40 H40 119.8
C39 C40 H40 119.8
N5 C41 C40 126.8(5)
N5 C41 C44 114.8(5)
C40 C41 C44 118.3(5)
N5 C37 C43 110.6(7)
N5 C37 C38 109.8(7)
C43 C37 C38 111.0(7)
N5 C37 C42 107.2(7)
C43 C37 C42 108.4(8)
C38 C37 C42 109.7(7)
C37 C38 C39 109.6(6)
C37 C38 H38A 109.8
C39 C38 H38A 109.8
C37 C38 H38B 109.8
C39 C38 H38B 109.8
H38A C38 H38B 108.2
C37 C42 H42A 109.5
C37 C42 H42B 109.5
H42A C42 H42B 109.5
C37 C42 H42C 109.5
H42A C42 H42C 109.5
H42B C42 H42C 109.5
C37 C43 H43A 109.5
C37 C43 H43B 109.5
H43A C43 H43B 109.5
C37 C43 H43C 109.5
H43A C43 H43C 109.5
H43B C43 H43C 109.5
C41 C44 H44A 109.5
C41 C44 H44B 109.5
H44A C44 H44B 109.5
C41 C44 H44C 109.5
H44A C44 H44C 109.5
H44B C44 H44C 109.5
N6 C46 C47 113.2(5)
N6 C46 C51 106.4(5)
C47 C46 C51 108.0(6)
N6 C46 C52 113.2(5)
C47 C46 C52 109.8(5)
C51 C46 C52 105.9(5)
C48 C47 C46 113.1(6)
C48 C47 H47A 109.0
C46 C47 H47A 109.0
C48 C47 H47B 109.0
C46 C47 H47B 109.0
H47A C47 H47B 107.8
C47 C48 C49 109.3(6)
C47 C48 H48A 109.8
C49 C48 H48A 109.8
C47 C48 H48B 109.8
C49 C48 H48B 109.8
H48A C48 H48B 108.3
C48 C49 C50 113.9(6)
C48 C49 H49A 108.8
C50 C49 H49A 108.8
C48 C49 H49B 108.8
C50 C49 H49B 108.8
H49A C49 H49B 107.7
N6 C50 C53 109.0(5)
N6 C50 C49 111.0(5)
C53 C50 C49 108.0(6)
N6 C50 C54 115.8(5)
C53 C50 C54 104.9(5)
C49 C50 C54 107.8(5)
C46 C51 H51A 109.5
C46 C51 H51B 109.5
H51A C51 H51B 109.5
C46 C51 H51C 109.5
H51A C51 H51C 109.5
H51B C51 H51C 109.5
C46 C52 H52A 109.5
C46 C52 H52B 109.5
H52A C52 H52B 109.5
C46 C52 H52C 109.5
H52A C52 H52C 109.5
H52B C52 H52C 109.5
C50 C53 H53A 109.5
C50 C53 H53B 109.5
H53A C53 H53B 109.5
C50 C53 H53C 109.5
H53A C53 H53C 109.5
H53B C53 H53C 109.5
C50 C54 H54A 109.5
C50 C54 H54B 109.5
H54A C54 H54B 109.5
C50 C54 H54C 109.5
H54A C54 H54C 109.5
H54B C54 H54C 109.5
C56 C55 C60 113.3(5)
C56 C55 Mg2 117.3(3)
C60 C55 Mg2 129.2(3)
C56 C55 Na2 90.1(3)
C60 C55 Na2 95.3(3)
Mg2 C55 Na2 81.46(17)
C56 C55 Na3 101.4(3)
C60 C55 Na3 94.4(3)
Mg2 C55 Na3 79.46(17)
Na2 C55 Na3 160.7(2)
C55 C56 C57 125.1(5)
C55 C56 Na2 62.7(3)
C57 C56 Na2 109.7(3)
C55 C56 H56 117.4
C57 C56 H56 117.4
Na2 C56 H56 97.7
C58 C57 C56 123.6(5)
C58 C57 H57 118.2
C56 C57 H57 118.2
C57 C58 C59 114.4(5)
C57 C58 Mg1 119.3(3)
C59 C58 Mg1 126.2(4)
C57 C58 Na1 97.1(4)
C59 C58 Na1 97.7(3)
Mg1 C58 Na1 79.90(18)
C57 C58 Na4 98.3(3)
C59 C58 Na4 88.4(3)
Mg1 C58 Na4 80.62(17)
Na1 C58 Na4 159.4(2)
C64 C59 C58 121.0(5)
C64 C59 C60 116.9(5)
C58 C59 C60 122.1(4)
C64 C59 Na4 97.6(4)
C58 C59 Na4 63.2(3)
C60 C59 Na4 108.7(3)
C61 C60 C55 121.1(4)
C61 C60 C59 117.4(4)
C55 C60 C59 121.5(4)
C62 C61 C60 122.6(5)
C62 C61 H61 118.7
C60 C61 H61 118.7
C61 C62 C63 119.7(5)
C61 C62 H62 120.2
C63 C62 H62 120.2
C64 C63 C62 120.1(5)
C64 C63 H63 120.0
C62 C63 H63 120.0
C63 C64 C59 123.2(5)
C63 C64 H64 118.4
C59 C64 H64 118.4
C38A C37A N5 112.8(13)
C38A C37A C43A 105.1(14)
N5 C37A C43A 105.6(13)
C38A C37A C42A 107.6(15)
N5 C37A C42A 117.5(14)
C43A C37A C42A 107.4(16)
C38A C37A Na3 122.4(11)
N5 C37A Na3 51.9(6)
C43A C37A Na3 131.9(12)
C42A C37A Na3 66.5(9)
C39 C38A C37A 103.3(11)
C39 C38A H38C 111.1
C37A C38A H38C 111.1
C39 C38A H38D 111.1
C37A C38A H38D 111.1
H38C C38A H38D 109.1
C37A C42A H42D 109.5
C37A C42A H42E 109.5
H42D C42A H42E 109.5
C37A C42A H42F 109.5
H42D C42A H42F 109.5
H42E C42A H42F 109.5
C37A C43A H43D 109.5
C37A C43A H43E 109.5
H43D C43A H43E 109.5
C37A C43A H43F 109.5
H43D C43A H43F 109.5
H43E C43A H43F 109.5
C14A N2A C10A 109.9(18)
C14A N2A Na1 100.4(17)
C10A N2A Na1 119.1(12)
C14A N2A Na2 105.8(16)
C10A N2A Na2 109.7(14)
Na1 N2A Na2 110.9(10)
N2A C10A C15A 106.0(19)
N2A C10A C11A 109.0(19)
C15A C10A C11A 114(2)
N2A C10A C16A 115.7(17)
C15A C10A C16A 107.0(18)
C11A C10A C16A 105(2)
C10A C11A C12A 106.1(19)
C10A C11A H11C 110.5
C12A C11A H11C 110.5
C10A C11A H11D 110.5
C12A C11A H11D 110.5
H11C C11A H11D 108.7
C13A C12A C11A 120(2)
C13A C12A H12C 107.4
C11A C12A H12C 107.4
C13A C12A H12D 107.4
C11A C12A H12D 107.4
H12C C12A H12D 106.9
C14A C13A C12A 106(2)
C14A C13A H13A 126.9
C12A C13A H13A 126.9
C13A C14A N2A 127(3)
C13A C14A C17A 103(2)
N2A C14A C17A 114(2)
C13A C14A Na1 99(3)
N2A C14A Na1 50.8(13)
C17A C14A Na1 85(2)
C10A C15A H15D 109.5
C10A C15A H15E 109.5
H15D C15A H15E 109.5
C10A C15A H15F 109.5
H15D C15A H15F 109.5
H15E C15A H15F 109.5
C10A C16A H16D 109.5
C10A C16A H16E 109.5
H16D C16A H16E 109.5
C10A C16A H16F 109.5
H16D C16A H16F 109.5
H16E C16A H16F 109.5
C14A C17A H17D 109.5
C14A C17A H17E 109.5
H17D C17A H17E 109.5
C14A C17A H17F 109.5
H17D C17A H17F 109.5
H17E C17A H17F 109.5

loop_
_geom_bond_atom_site_label_1
_geom_bond_atom_site_label_2
_geom_bond_distance
Mg1 N6 2.043(5)
Mg1 N1 2.048(5)
Mg1 C58 2.220(5)
Mg1 Na1 3.168(3)
Mg1 Na4 3.199(3)
Mg2 N3 2.032(5)
Mg2 N4 2.040(5)
Mg2 C55 2.219(5)
Mg2 Na3 3.164(3)
Mg2 Na2 3.212(3)
Na1 N2A 2.198(18)
Na1 N1 2.531(5)
Na1 N2 2.585(12)
Na1 C14 2.63(2)
Na1 C58 2.683(6)
Na1 C14A 2.79(3)
Na1 Na2 3.860(3)
Na2 N2 2.185(15)
Na2 N2A 2.48(2)
Na2 N3 2.539(5)
Na2 C55 2.675(6)
Na2 C56 3.012(5)
Na2 C14 3.103(17)
Na3 N5 2.479(5)
Na3 N4 2.534(5)
Na3 C55 2.697(6)
Na3 C37A 3.113(19)
Na3 Na4 3.899(3)
Na4 N5 2.288(5)
Na4 N6 2.529(5)
Na4 C58 2.693(6)
Na4 C59 3.017(6)
N1 C5 1.472(8)
N1 C1 1.492(8)
N3 C19 1.475(8)
N3 C23 1.483(7)
N4 C32 1.474(8)
N4 C28 1.489(8)
N5 C41 1.355(7)
N5 C37 1.450(11)
N5 C37A 1.55(2)
N6 C46 1.473(7)
N6 C50 1.481(8)
C1 C6 1.515(10)
C1 C2 1.522(9)
C1 C7 1.537(9)
C2 C3 1.505(9)
C2 H2A 0.9900
C2 H2B 0.9900
C3 C4 1.499(10)
C3 H3A 0.9900
C3 H3B 0.9900
C4 C5 1.548(9)
C4 H4A 0.9900
C4 H4B 0.9900
C5 C8 1.521(10)
C5 C9 1.571(9)
C6 H6A 0.9800
C6 H6B 0.9800
C6 H6C 0.9800
C7 H7A 0.9800
C7 H7B 0.9800
C7 H7C 0.9800
C8 H8A 0.9800
C8 H8B 0.9800
C8 H8C 0.9800
C9 H9A 0.9800
C9 H9B 0.9800
C9 H9C 0.9800
N2 C14 1.363(11)
N2 C10 1.442(16)
C10 C15 1.45(2)
C10 C11 1.485(18)
C10 C16 1.594(11)
C11 C12 1.60(2)
C11 H11A 0.9900
C11 H11B 0.9900
C12 C13 1.525(9)
C12 H12A 0.9900
C12 H12B 0.9900
C13 C14 1.349(11)
C13 H13 0.9500
C14 C17 1.489(11)
C15 H15A 0.9800
C15 H15B 0.9800
C15 H15C 0.9800
C16 H16A 0.9800
C16 H16B 0.9800
C16 H16C 0.9800
C17 H17A 0.9800
C17 H17B 0.9800
C17 H17C 0.9800
C19 C24 1.512(10)
C19 C20 1.523(9)
C19 C25 1.576(10)
C20 C21 1.502(9)
C20 H20A 0.9900
C20 H20B 0.9900
C21 C22 1.498(9)
C21 H21A 0.9900
C21 H21B 0.9900
C22 C23 1.518(8)
C22 H22A 0.9900
C22 H22B 0.9900
C23 C26 1.533(8)
C23 C27 1.544(8)
C24 H24A 0.9800
C24 H24B 0.9800
C24 H24C 0.9800
C25 H25A 0.9800
C25 H25B 0.9800
C25 H25C 0.9800
C26 H26A 0.9800
C26 H26B 0.9800
C26 H26C 0.9800
C27 H27A 0.9800
C27 H27B 0.9800
C27 H27C 0.9800
C28 C33 1.511(9)
C28 C29 1.515(8)
C28 C34 1.570(8)
C29 C30 1.493(9)
C29 H29A 0.9900
C29 H29B 0.9900
C30 C31 1.496(10)
C30 H30A 0.9900
C30 H30B 0.9900
C31 C32 1.531(9)
C31 H31A 0.9900
C31 H31B 0.9900
C32 C35 1.541(9)
C32 C36 1.558(8)
C33 H33A 0.9800
C33 H33B 0.9800
C33 H33C 0.9800
C34 H34A 0.9800
C34 H34B 0.9800
C34 H34C 0.9800
C35 H35A 0.9800
C35 H35B 0.9800
C35 H35C 0.9800
C36 H36A 0.9800
C36 H36B 0.9800
C36 H36C 0.9800
C39 C38A 1.497(11)
C39 C40 1.499(9)
C39 C38 1.561(8)
C39 H39A 0.9900
C39 H39B 0.9900
C40 C41 1.363(8)
C40 H40 0.9500
C41 C44 1.499(8)
C37 C43 1.522(9)
C37 C38 1.531(9)
C37 C42 1.537(9)
C38 H38A 0.9900
C38 H38B 0.9900
C42 H42A 0.9800
C42 H42B 0.9800
C42 H42C 0.9800
C43 H43A 0.9800
C43 H43B 0.9800
C43 H43C 0.9800
C44 H44A 0.9800
C44 H44B 0.9800
C44 H44C 0.9800
C46 C47 1.507(9)
C46 C51 1.530(9)
C46 C52 1.559(8)
C47 C48 1.497(10)
C47 H47A 0.9900
C47 H47B 0.9900
C48 C49 1.503(9)
C48 H48A 0.9900
C48 H48B 0.9900
C49 C50 1.543(9)
C49 H49A 0.9900
C49 H49B 0.9900
C50 C53 1.529(8)
C50 C54 1.544(8)
C51 H51A 0.9800
C51 H51B 0.9800
C51 H51C 0.9800
C52 H52A 0.9800
C52 H52B 0.9800
C52 H52C 0.9800
C53 H53A 0.9800
C53 H53B 0.9800
C53 H53C 0.9800
C54 H54A 0.9800
C54 H54B 0.9800
C54 H54C 0.9800
C55 C56 1.380(7)
C55 C60 1.438(7)
C56 C57 1.415(6)
C56 H56 0.9500
C57 C58 1.364(7)
C57 H57 0.9500
C58 C59 1.435(7)
C59 C64 1.406(7)
C59 C60 1.450(6)
C60 C61 1.413(7)
C61 C62 1.369(7)
C61 H61 0.9500
C62 C63 1.379(8)
C62 H62 0.9500
C63 C64 1.361(8)
C63 H63 0.9500
C64 H64 0.9500
C37A C38A 1.537(12)
C37A C43A 1.546(12)
C37A C42A 1.552(12)
C38A H38C 0.9900
C38A H38D 0.9900
C42A H42D 0.9800
C42A H42E 0.9800
C42A H42F 0.9800
C43A H43D 0.9800
C43A H43E 0.9800
C43A H43F 0.9800
N2A C14A 1.365(12)
N2A C10A 1.474(12)
C10A C15A 1.523(12)
C10A C11A 1.529(13)
C10A C16A 1.553(12)
C11A C12A 1.557(13)
C11A H11C 0.9900
C11A H11D 0.9900
C12A C13A 1.529(13)
C12A H12C 0.9900
C12A H12D 0.9900
C13A C14A 1.358(13)
C13A H13A 0.9500
C14A C17A 1.473(12)
C15A H15D 0.9800
C15A H15E 0.9800
C15A H15F 0.9800
C16A H16D 0.9800
C16A H16E 0.9800
C16A H16F 0.9800
C17A H17D 0.9800
C17A H17E 0.9800
C17A H17F 0.9800

loop_
_geom_torsion_atom_site_label_1
_geom_torsion_atom_site_label_2
_geom_torsion_atom_site_label_3
_geom_torsion_atom_site_label_4
_geom_torsion
C5 N1 C1 C6 167.0(5)
Mg1 N1 C1 C6 -44.6(6)
Na1 N1 C1 C6 51.7(6)
C5 N1 C1 C2 48.6(7)
Mg1 N1 C1 C2 -163.1(4)
Na1 N1 C1 C2 -66.8(5)
C5 N1 C1 C7 -75.4(7)
Mg1 N1 C1 C7 73.0(7)
Na1 N1 C1 C7 169.3(5)
N1 C1 C2 C3 -51.7(7)
C6 C1 C2 C3 -169.9(6)
C7 C1 C2 C3 75.4(8)
C1 C2 C3 C4 55.2(7)
C2 C3 C4 C5 -54.6(7)
C1 N1 C5 C8 -167.8(5)
Mg1 N1 C5 C8 40.9(6)
Na1 N1 C5 C8 -52.5(6)
C1 N1 C5 C4 -48.2(7)
Mg1 N1 C5 C4 160.4(5)
Na1 N1 C5 C4 67.1(6)
C1 N1 C5 C9 75.7(7)
Mg1 N1 C5 C9 -75.7(6)
Na1 N1 C5 C9 -169.0(5)
C3 C4 C5 N1 51.4(7)
C3 C4 C5 C8 170.0(6)
C3 C4 C5 C9 -75.3(8)
C14 N2 C10 C15 -161.8(14)
Na2 N2 C10 C15 44.5(15)
Na1 N2 C10 C15 -79.4(13)
C14 N2 C10 C11 -37.7(18)
Na2 N2 C10 C11 168.6(12)
Na1 N2 C10 C11 44.7(15)
C14 N2 C10 C16 75.4(16)
Na2 N2 C10 C16 -78.4(13)
Na1 N2 C10 C16 157.8(10)
N2 C10 C11 C12 58(2)
C15 C10 C11 C12 179.7(18)
C16 C10 C11 C12 -57(2)
C10 C11 C12 C13 -40(3)
C11 C12 C13 C14 5(4)
C12 C13 C14 N2 15(5)
C12 C13 C14 C17 -176(3)
C12 C13 C14 Na1 -69(3)
C12 C13 C14 Na2 59(7)
C10 N2 C14 C13 2(3)
Na2 N2 C14 C13 156(3)
Na1 N2 C14 C13 -101(3)
C10 N2 C14 C17 -167.7(16)
Na2 N2 C14 C17 -14(2)
Na1 N2 C14 C17 89.3(16)
C10 N2 C14 Na1 103.0(10)
Na2 N2 C14 Na1 -103.0(10)
C10 N2 C14 Na2 -154.0(16)
Na1 N2 C14 Na2 103.0(10)
C23 N3 C19 C24 170.3(6)
Mg2 N3 C19 C24 -36.8(7)
Na2 N3 C19 C24 59.9(6)
C23 N3 C19 C20 50.9(7)
Mg2 N3 C19 C20 -156.2(4)
Na2 N3 C19 C20 -59.5(6)
C23 N3 C19 C25 -73.7(7)
Mg2 N3 C19 C25 79.3(6)
Na2 N3 C19 C25 175.9(5)
N3 C19 C20 C21 -53.2(7)
C24 C19 C20 C21 -170.9(6)
C25 C19 C20 C21 74.0(7)
C19 C20 C21 C22 53.9(8)
C20 C21 C22 C23 -53.0(8)
C19 N3 C23 C22 -49.1(7)
Mg2 N3 C23 C22 158.2(4)
Na2 N3 C23 C22 62.9(5)
C19 N3 C23 C26 -168.2(5)
Mg2 N3 C23 C26 39.1(6)
Na2 N3 C23 C26 -56.2(5)
C19 N3 C23 C27 75.2(7)
Mg2 N3 C23 C27 -77.5(6)
Na2 N3 C23 C27 -172.9(5)
C21 C22 C23 N3 50.3(7)
C21 C22 C23 C26 169.3(5)
C21 C22 C23 C27 -78.2(7)
C32 N4 C28 C33 167.3(5)
Mg2 N4 C28 C33 -41.3(6)
Na3 N4 C28 C33 53.8(5)
C32 N4 C28 C29 49.7(7)
Mg2 N4 C28 C29 -158.9(4)
Na3 N4 C28 C29 -63.9(6)
C32 N4 C28 C34 -73.6(7)
Mg2 N4 C28 C34 77.8(6)
Na3 N4 C28 C34 172.8(5)
N4 C28 C29 C30 -51.7(7)
C33 C28 C29 C30 -169.2(5)
C34 C28 C29 C30 73.8(7)
C28 C29 C30 C31 54.4(7)
C29 C30 C31 C32 -54.2(7)
C28 N4 C32 C31 -49.5(7)
Mg2 N4 C32 C31 159.7(4)
Na3 N4 C32 C31 65.5(5)
C28 N4 C32 C35 -167.6(5)
Mg2 N4 C32 C35 41.5(6)
Na3 N4 C32 C35 -52.6(6)
C28 N4 C32 C36 75.6(7)
Mg2 N4 C32 C36 -75.3(6)
Na3 N4 C32 C36 -169.4(5)
C30 C31 C32 N4 51.7(7)
C30 C31 C32 C35 169.7(6)
C30 C31 C32 C36 -76.1(7)
C38A C39 C40 C41 -34.6(10)
C38 C39 C40 C41 16.8(8)
C37 N5 C41 C40 16.9(8)
C37A N5 C41 C40 2.7(10)
Na4 N5 C41 C40 160.5(4)
Na3 N5 C41 C40 -92.7(5)
C37 N5 C41 C44 -164.6(5)
C37A N5 C41 C44 -178.8(8)
Na4 N5 C41 C44 -21.0(6)
Na3 N5 C41 C44 85.8(4)
C39 C40 C41 N5 -1.4(9)
C39 C40 C41 C44 -179.8(5)
C41 N5 C37 C43 75.9(7)
C37A N5 C37 C43 154(4)
Na4 N5 C37 C43 -70.7(7)
Na3 N5 C37 C43 164.1(5)
C41 N5 C37 C38 -46.9(8)
C37A N5 C37 C38 31(4)
Na4 N5 C37 C38 166.5(5)
Na3 N5 C37 C38 41.3(7)
C41 N5 C37 C42 -166.1(6)
C37A N5 C37 C42 -88(4)
Na4 N5 C37 C42 47.3(7)
Na3 N5 C37 C42 -77.9(6)
N5 C37 C38 C39 62.4(8)
C43 C37 C38 C39 -60.2(10)
C42 C37 C38 C39 180.0(7)
C38A C39 C38 C37 49.2(10)
C40 C39 C38 C37 -45.8(8)
C50 N6 C46 C47 -49.9(7)
Mg1 N6 C46 C47 155.9(5)
Na4 N6 C46 C47 59.7(6)
C50 N6 C46 C51 -168.4(5)
Mg1 N6 C46 C51 37.5(6)
Na4 N6 C46 C51 -58.7(6)
C50 N6 C46 C52 75.8(7)
Mg1 N6 C46 C52 -78.3(6)
Na4 N6 C46 C52 -174.5(4)
N6 C46 C47 C48 52.7(7)
C51 C46 C47 C48 170.2(5)
C52 C46 C47 C48 -74.8(7)
C46 C47 C48 C49 -53.8(7)
C47 C48 C49 C50 53.8(8)
C46 N6 C50 C53 167.2(5)
Mg1 N6 C50 C53 -40.1(6)
Na4 N6 C50 C53 54.5(5)
C46 N6 C50 C49 48.4(6)
Mg1 N6 C50 C49 -158.9(4)
Na4 N6 C50 C49 -64.3(5)
C46 N6 C50 C54 -74.9(7)
Mg1 N6 C50 C54 77.8(6)
Na4 N6 C50 C54 172.4(5)
C48 C49 C50 N6 -51.4(7)
C48 C49 C50 C53 -170.8(6)
C48 C49 C50 C54 76.4(7)
C60 C55 C56 C57 -0.1(7)
Mg2 C55 C56 C57 176.1(4)
Na2 C55 C56 C57 95.7(5)
Na3 C55 C56 C57 -100.0(5)
C60 C55 C56 Na2 -95.8(4)
Mg2 C55 C56 Na2 80.4(3)
Na3 C55 C56 Na2 164.3(3)
C55 C56 C57 C58 0.1(8)
Na2 C56 C57 C58 69.9(6)
C56 C57 C58 C59 -1.1(8)
C56 C57 C58 Mg1 174.8(4)
C56 C57 C58 Na1 -102.9(5)
C56 C57 C58 Na4 90.9(5)
C57 C58 C59 C64 -179.1(5)
Mg1 C58 C59 C64 5.4(8)
Na1 C58 C59 C64 -77.7(6)
Na4 C58 C59 C64 82.5(5)
C57 C58 C59 C60 2.2(8)
Mg1 C58 C59 C60 -173.4(4)
Na1 C58 C59 C60 103.6(5)
Na4 C58 C59 C60 -96.2(5)
C57 C58 C59 Na4 98.4(5)
Mg1 C58 C59 Na4 -77.2(4)
Na1 C58 C59 Na4 -160.2(2)
C56 C55 C60 C61 -178.3(5)
Mg2 C55 C60 C61 6.1(7)
Na2 C55 C60 C61 89.3(5)
Na3 C55 C60 C61 -73.9(5)
C56 C55 C60 C59 1.2(7)
Mg2 C55 C60 C59 -174.4(4)
Na2 C55 C60 C59 -91.2(5)
Na3 C55 C60 C59 105.6(5)
C64 C59 C60 C61 -1.6(8)
C58 C59 C60 C61 177.1(5)
Na4 C59 C60 C61 107.6(4)
C64 C59 C60 C55 178.9(5)
C58 C59 C60 C55 -2.4(8)
Na4 C59 C60 C55 -71.9(5)
C55 C60 C61 C62 -178.7(5)
C59 C60 C61 C62 1.8(8)
C60 C61 C62 C63 -0.4(10)
C61 C62 C63 C64 -1.1(11)
C62 C63 C64 C59 1.2(11)
C58 C59 C64 C63 -178.6(6)
C60 C59 C64 C63 0.2(10)
Na4 C59 C64 C63 -115.3(6)
C41 N5 C37A C38A 32.1(14)
C37 N5 C37A C38A -75(4)
Na4 N5 C37A C38A -125.4(10)
Na3 N5 C37A C38A 114.2(11)
C41 N5 C37A C43A 146.4(11)
C37 N5 C37A C43A 39(3)
Na4 N5 C37A C43A -11.2(16)
Na3 N5 C37A C43A -131.5(12)
C41 N5 C37A C42A -94.0(14)
C37 N5 C37A C42A 159(5)
Na4 N5 C37A C42A 108.5(14)
Na3 N5 C37A C42A -11.9(15)
C41 N5 C37A Na3 -82.1(4)
C37 N5 C37A Na3 171(4)
Na4 N5 C37A Na3 120.4(6)
C40 C39 C38A C37A 63.5(13)
C38 C39 C38A C37A -38.3(10)
N5 C37A C38A C39 -66.4(15)
C43A C37A C38A C39 179.1(13)
C42A C37A C38A C39 64.9(17)
Na3 C37A C38A C39 -8.1(17)
C14A N2A C10A C15A 177(2)
Na1 N2A C10A C15A -68(2)
Na2 N2A C10A C15A 61.1(19)
C14A N2A C10A C11A -60(3)
Na1 N2A C10A C11A 55(2)
Na2 N2A C10A C11A -175.8(17)
C14A N2A C10A C16A 59(3)
Na1 N2A C10A C16A 173.5(17)
Na2 N2A C10A C16A -57(2)
N2A C10A C11A C12A 55(3)
C15A C10A C11A C12A 173(3)
C16A C10A C11A C12A -70(3)
C10A C11A C12A C13A -45(4)
C11A C12A C13A C14A 35(5)
C12A C13A C14A N2A -42(5)
C12A C13A C14A C17A -176(4)
C12A C13A C14A Na1 -89(4)
C10A N2A C14A C13A 58(4)
Na1 N2A C14A C13A -69(4)
Na2 N2A C14A C13A 176(3)
C10A N2A C14A C17A -173(3)
Na1 N2A C14A C17A 61(3)
Na2 N2A C14A C17A -55(3)
C10A N2A C14A Na1 126.3(18)
Na2 N2A C14A Na1 -115.4(14)
